data_1504040
loop_
_publ_author_name
'Pawlu\'c, Piotr'
'Hreczycho, Grzegorz'
'Szudkowska, Justyna'
'Kubicki, Maciej'
'Marciniec, Bogdan'

_publ_contact_author
;
Maciej Kubicki   
Faculty of Chemistry 
Adam Mickiewicz University
Grunwaldzka 6              
60-780 Pozna\'n   
Poland             
;
_publ_section_title
;
 New one-pot synthesis of (E)-beta-aryl vinyl halides from styrenes.
;
_journal_issue 15
_journal_name_full 'Organic letters'
_journal_page_first 3390
_journal_page_last 3393
_journal_paper_doi 10.1021/ol901233j
_journal_volume 11
_journal_year 2009
_chemical_formula_moiety 'C14 H11 I'
_chemical_formula_sum 'C14 H11 I'
_chemical_formula_weight 306.13
_chemical_name_systematic
;
4-[(E)-iodoethenyl]biphenyl
;
_space_group_IT_number 29
_symmetry_cell_setting orthorhombic
_symmetry_space_group_name_Hall 'P 2c -2ac'
_symmetry_space_group_name_H-M 'P c a 21'
_atom_sites_solution_hydrogens geom
_atom_sites_solution_primary direct
_atom_sites_solution_secondary difmap
_audit_creation_method SHELXL-97
_cell_angle_alpha 90.00
_cell_angle_beta 90.00
_cell_angle_gamma 90.00
_cell_formula_units_Z 8
_cell_length_a 26.395(2)
_cell_length_b 12.0508(14)
_cell_length_c 7.4820(9)
_cell_measurement_reflns_used 6470
_cell_measurement_temperature 293(2)
_cell_measurement_theta_max 28.5058
_cell_measurement_theta_min 1.8371
_cell_volume 2379.9(4)
_computing_cell_refinement 'CrysAlis RED (Oxford Diffraction (2007))'
_computing_data_collection 'CrysAlis CCD (Oxford Diffraction (2007))'
_computing_data_reduction 'CrysAlis RED (Oxford Diffraction (2007))'
_computing_molecular_graphics
;
XP (Siemens, 1989), Mercury (Macrae et al, 2008)
;
_computing_publication_material 'SHELXL-97 (Sheldrick, 2008)'
_computing_structure_refinement 'SHELXL-97 (Sheldrick, 2008)'
_computing_structure_solution 'SHELXS-97 (Sheldrick, 2008)'
_diffrn_ambient_temperature 293(2)
_diffrn_measured_fraction_theta_full 0.998
_diffrn_measured_fraction_theta_max 0.998
_diffrn_measurement_device_type 'KUMA KM4CCD diffractometer'
_diffrn_measurement_method \w-scan
_diffrn_radiation_monochromator graphite
_diffrn_radiation_source 'fine-focus sealed tube'
_diffrn_radiation_type MoK\a
_diffrn_radiation_wavelength 0.71073
_diffrn_reflns_av_R_equivalents 0.0613
_diffrn_reflns_av_sigmaI/netI 0.0501
_diffrn_reflns_limit_h_max 31
_diffrn_reflns_limit_h_min -31
_diffrn_reflns_limit_k_max 14
_diffrn_reflns_limit_k_min -12
_diffrn_reflns_limit_l_max 8
_diffrn_reflns_limit_l_min -8
_diffrn_reflns_number 25115
_diffrn_reflns_theta_full 25.00
_diffrn_reflns_theta_max 25.00
_diffrn_reflns_theta_min 2.29
_exptl_absorpt_coefficient_mu 2.655
_exptl_absorpt_correction_T_max 0.767
_exptl_absorpt_correction_T_min 0.384
_exptl_absorpt_correction_type multi-scan
_exptl_absorpt_process_details
;
CrysAlis RED, Oxford Diffraction Ltd.,
Version 1.171.33.32 (release 27-01-2009 CrysAlis171 .NET)
(compiled Jan 27 2009,14:17:37)
Empirical absorption correction using spherical harmonics,
 implemented in SCALE3 ABSPACK scaling algorithm.
;
_exptl_crystal_colour grey
_exptl_crystal_density_diffrn 1.709
_exptl_crystal_density_method 'not measured'
_exptl_crystal_description plate
_exptl_crystal_F_000 1184
_exptl_crystal_size_max 0.3
_exptl_crystal_size_mid 0.3
_exptl_crystal_size_min 0.1
_refine_diff_density_max 0.525
_refine_diff_density_min -0.712
_refine_diff_density_rms 0.088
_refine_ls_abs_structure_details 'Flack H D (1983), Acta Cryst. A39, 876-881'
_refine_ls_abs_structure_Flack 0.08(3)
_refine_ls_extinction_method none
_refine_ls_goodness_of_fit_ref 1.116
_refine_ls_hydrogen_treatment constr
_refine_ls_matrix_type full
_refine_ls_number_parameters 289
_refine_ls_number_reflns 4180
_refine_ls_number_restraints 28
_refine_ls_restrained_S_all 1.117
_refine_ls_R_factor_all 0.0801
_refine_ls_R_factor_gt 0.0423
_refine_ls_shift/su_max 0.008
_refine_ls_shift/su_mean 0.001
_refine_ls_structure_factor_coef Fsqd
_refine_ls_weighting_details 'calc w=1/[\s^2^(Fo^2^)+(0.0300P)^2^+0.0000P] where P=(Fo^2^+2Fc^2^)/3'
_refine_ls_weighting_scheme calc
_refine_ls_wR_factor_gt 0.0851
_refine_ls_wR_factor_ref 0.0890
_reflns_number_gt 2330
_reflns_number_total 4180
_reflns_threshold_expression >2sigma(I)
_cod_data_source_file ol901233j_si_003.cif
_cod_data_source_block 3
_cod_original_cell_volume 2379.9(3)
_cod_original_sg_symbol_H-M Pca21
_cod_database_code 1504040

loop_
_symmetry_equiv_pos_as_xyz
'x, y, z'
'-x, -y, z+1/2'
'-x+1/2, y, z+1/2'
'x+1/2, -y, z'

loop_
_atom_site_label
_atom_site_type_symbol
_atom_site_fract_x
_atom_site_fract_y
_atom_site_fract_z
_atom_site_U_iso_or_equiv
_atom_site_adp_type
_atom_site_occupancy
_atom_site_symmetry_multiplicity
_atom_site_calc_flag
_atom_site_refinement_flags
_atom_site_disorder_assembly
_atom_site_disorder_group
I1A I 0.304576(17) -0.02975(5) 0.72694(13) 0.1079(2) Uani 1 1 d . . .
C1A C 0.3728(5) 0.0631(14) 0.682(2) 0.072(4) Uani 0.60 1 d PU A 1
H1A H 0.3707 0.1343 0.6355 0.087 Uiso 0.60 1 d PR A 1
C2A C 0.4133(5) 0.0262(15) 0.717(3) 0.068(4) Uani 0.60 1 d PU A 1
H2A H 0.4150 -0.0443 0.7657 0.081 Uiso 0.60 1 d PR A 1
C1AA C 0.3869(7) -0.0192(15) 0.745(3) 0.055(5) Uani 0.40 1 d PU A 2
H1AA H 0.4077 -0.0736 0.7929 0.066 Uiso 0.40 1 d PR A 2
C2AA C 0.4033(11) 0.080(2) 0.671(4) 0.077(9) Uani 0.40 1 d PU A 2
H2AA H 0.3824 0.1351 0.6248 0.092 Uiso 0.40 1 d PR A 2
C3A C 0.4609(3) 0.0854(8) 0.6838(14) 0.080(3) Uani 1 1 d . . .
C4A C 0.5021(3) 0.0243(6) 0.7393(16) 0.075(2) Uani 1 1 d . A .
H4A H 0.4963 -0.0456 0.7867 0.090 Uiso 1 1 d R . .
C5A C 0.5530(2) 0.0612(5) 0.7286(16) 0.0611(16) Uani 1 1 d . . .
H5A H 0.5796 0.0179 0.7701 0.073 Uiso 1 1 d R A .
C6A C 0.5616(2) 0.1669(5) 0.6500(7) 0.0489(18) Uani 1 1 d . A .
C7A C 0.5196(3) 0.2261(6) 0.5872(9) 0.0571(19) Uani 1 1 d . . .
H7A H 0.5249 0.2940 0.5319 0.068 Uiso 1 1 d R A .
C8A C 0.4711(3) 0.1885(8) 0.6053(11) 0.079(2) Uani 1 1 d . A .
H8A H 0.4445 0.2318 0.5644 0.094 Uiso 1 1 d R . .
C9A C 0.6132(3) 0.2116(5) 0.6442(8) 0.058(2) Uani 1 1 d D . .
C10A C 0.6292(3) 0.2888(6) 0.5185(10) 0.081(2) Uani 1 1 d D A .
H10A H 0.6068 0.3122 0.4303 0.097 Uiso 1 1 d R . .
C11A C 0.6775(3) 0.3351(6) 0.5151(10) 0.090(3) Uani 1 1 d D . .
H11A H 0.6867 0.3891 0.4326 0.108 Uiso 1 1 d R A .
C12A C 0.7124(3) 0.2996(7) 0.6395(11) 0.078(3) Uani 1 1 d D A .
H12A H 0.7448 0.3293 0.6390 0.093 Uiso 1 1 d R . .
C13A C 0.6978(3) 0.2227(7) 0.7560(18) 0.079(3) Uani 1 1 d . . .
H13A H 0.7219 0.1996 0.8386 0.095 Uiso 1 1 d R A .
C14A C 0.6506(3) 0.1766(5) 0.7628(14) 0.075(3) Uani 1 1 d . A .
H14A H 0.6434 0.1214 0.8457 0.089 Uiso 1 1 d R . .
I1B I 0.316361(16) 0.16576(4) 0.21444(12) 0.0953(2) Uani 1 1 d . . .
C1B C 0.3807(3) 0.2669(7) 0.2241(19) 0.104(3) Uani 1 1 d . . .
H1B H 0.3797 0.3288 0.2979 0.125 Uiso 1 1 d R . .
C2B C 0.4198(3) 0.2492(7) 0.1403(9) 0.082(3) Uani 1 1 d . . .
H2B H 0.4191 0.1878 0.0654 0.098 Uiso 1 1 d R . .
C3B C 0.4678(3) 0.3133(7) 0.1421(9) 0.067(2) Uani 1 1 d . . .
C4B C 0.5101(3) 0.2732(6) 0.0672(10) 0.062(2) Uani 1 1 d . . .
H4B H 0.5083 0.2048 0.0108 0.075 Uiso 1 1 d R . .
C5B C 0.5552(3) 0.3252(6) 0.0674(9) 0.0638(19) Uani 1 1 d . . .
H5B H 0.5835 0.2896 0.0211 0.077 Uiso 1 1 d R . .
C6B C 0.5603(3) 0.4319(6) 0.1370(8) 0.0563(19) Uani 1 1 d . . .
C7B C 0.5173(2) 0.4803(5) 0.2130(15) 0.0618(17) Uani 1 1 d . . .
H7B H 0.5193 0.5510 0.2612 0.074 Uiso 1 1 d R . .
C8B C 0.4717(2) 0.4231(6) 0.2172(17) 0.0712(17) Uani 1 1 d . . .
H8B H 0.4433 0.4561 0.2681 0.085 Uiso 1 1 d R . .
C9B C 0.6093(3) 0.4899(6) 0.1293(9) 0.0520(18) Uani 1 1 d . . .
C10B C 0.6438(2) 0.4687(5) 0.0011(9) 0.0606(19) Uani 1 1 d . . .
H10B H 0.6364 0.4148 -0.0839 0.073 Uiso 1 1 d R . .
C11B C 0.6902(3) 0.5225(7) -0.0130(12) 0.089(3) Uani 1 1 d . . .
H11B H 0.7133 0.5053 -0.1029 0.107 Uiso 1 1 d R . .
C12B C 0.7013(3) 0.6049(8) 0.1209(18) 0.105(4) Uani 1 1 d . . .
H12B H 0.7322 0.6418 0.1163 0.126 Uiso 1 1 d R . .
C13B C 0.6689(3) 0.6285(7) 0.2402(19) 0.091(3) Uani 1 1 d . . .
H13B H 0.6768 0.6840 0.3218 0.109 Uiso 1 1 d R . .
C14B C 0.6215(3) 0.5716(6) 0.2550(13) 0.074(3) Uani 1 1 d . . .
H14B H 0.5991 0.5890 0.3470 0.089 Uiso 1 1 d R . .

loop_
_atom_site_aniso_label
_atom_site_aniso_U_11
_atom_site_aniso_U_22
_atom_site_aniso_U_33
_atom_site_aniso_U_23
_atom_site_aniso_U_13
_atom_site_aniso_U_12
I1A 0.0739(3) 0.1329(5) 0.1169(4) -0.0105(8) 0.0097(7) -0.0269(3)
C1A 0.073(7) 0.065(7) 0.079(9) -0.013(7) -0.012(7) -0.002(6)
C2A 0.053(7) 0.066(8) 0.084(8) -0.007(9) 0.006(8) 0.002(6)
C1AA 0.055(7) 0.070(9) 0.041(9) -0.003(8) 0.002(8) -0.006(8)
C2AA 0.075(11) 0.077(12) 0.078(13) 0.020(9) 0.005(9) 0.006(9)
C3A 0.067(5) 0.105(6) 0.067(9) -0.024(6) 0.005(5) -0.029(5)
C4A 0.086(5) 0.068(5) 0.071(6) 0.004(6) -0.004(7) -0.011(4)
C5A 0.071(4) 0.067(4) 0.045(4) -0.001(6) -0.004(7) -0.011(3)
C6A 0.052(4) 0.052(4) 0.043(4) -0.014(4) 0.000(3) 0.000(4)
C7A 0.074(5) 0.047(5) 0.049(5) 0.003(4) -0.010(4) 0.015(4)
C8A 0.051(5) 0.103(7) 0.082(6) -0.028(5) -0.020(4) 0.009(5)
C9A 0.071(5) 0.043(4) 0.061(6) -0.014(4) -0.006(4) 0.011(4)
C10A 0.073(6) 0.089(6) 0.081(6) 0.024(5) -0.003(4) 0.001(5)
C11A 0.099(7) 0.079(6) 0.092(7) 0.022(5) 0.045(6) -0.023(6)
C12A 0.031(4) 0.107(8) 0.096(7) -0.036(6) 0.016(4) -0.020(5)
C13A 0.035(4) 0.091(6) 0.112(10) 0.002(7) 0.002(5) 0.010(4)
C14A 0.074(5) 0.034(4) 0.116(10) -0.002(5) -0.004(5) 0.011(4)
I1B 0.0774(3) 0.0796(3) 0.1288(5) 0.0161(7) -0.0126(7) -0.0092(2)
C1B 0.100(6) 0.117(7) 0.096(7) 0.018(10) 0.005(11) 0.002(5)
C2B 0.083(6) 0.100(7) 0.062(6) 0.012(4) 0.000(5) 0.014(6)
C3B 0.067(5) 0.080(6) 0.053(5) 0.020(4) -0.007(4) -0.015(5)
C4B 0.072(5) 0.054(5) 0.061(5) -0.013(4) 0.004(4) -0.005(4)
C5B 0.065(5) 0.074(6) 0.052(5) -0.002(4) 0.006(4) 0.007(4)
C6B 0.077(5) 0.044(4) 0.047(4) -0.002(4) -0.007(3) -0.003(4)
C7B 0.061(4) 0.057(4) 0.067(4) -0.021(6) -0.002(7) 0.016(3)
C8B 0.066(4) 0.091(5) 0.056(4) -0.001(8) 0.001(8) 0.024(4)
C9B 0.048(4) 0.045(5) 0.063(5) 0.003(4) -0.005(3) 0.008(4)
C10B 0.050(4) 0.052(5) 0.080(6) -0.002(4) -0.005(4) -0.001(4)
C11B 0.080(6) 0.082(6) 0.106(7) -0.009(6) 0.003(5) 0.005(5)
C12B 0.057(6) 0.074(7) 0.186(12) 0.040(7) -0.030(6) -0.022(5)
C13B 0.097(6) 0.074(6) 0.103(9) -0.008(8) -0.005(9) -0.030(5)
C14B 0.087(5) 0.065(5) 0.070(8) -0.004(5) -0.005(5) 0.000(4)

loop_
_atom_type_symbol
_atom_type_description
_atom_type_scat_dispersion_real
_atom_type_scat_dispersion_imag
_atom_type_scat_source
C C 0.0033 0.0016 'International Tables Vol C Tables 4.2.6.8 and 6.1.1.4'
H H 0.0000 0.0000 'International Tables Vol C Tables 4.2.6.8 and 6.1.1.4'
I I -0.4742 1.8119 'International Tables Vol C Tables 4.2.6.8 and 6.1.1.4'

loop_
_geom_angle_atom_site_label_1
_geom_angle_atom_site_label_2
_geom_angle_atom_site_label_3
_geom_angle
C2A C1A I1A 121.7(19)
C2A C1A H1A 118.9
I1A C1A H1A 119.4
C1A C2A C3A 124(2)
C1A C2A H2A 118.2
C3A C2A H2A 118.2
C2AA C1AA I1A 110(2)
C2AA C1AA H1AA 125.3
I1A C1AA H1AA 125.0
C1AA C2AA C3A 109(3)
C1AA C2AA H2AA 125.4
C3A C2AA H2AA 125.8
C4A C3A C8A 116.6(7)
C4A C3A C2A 111.4(11)
C8A C3A C2A 132.0(11)
C4A C3A C2AA 141.6(13)
C8A C3A C2AA 101.8(13)
C3A C4A C5A 124.3(7)
C3A C4A H4A 118.0
C5A C4A H4A 117.7
C4A C5A C6A 117.0(7)
C4A C5A H5A 121.5
C6A C5A H5A 121.5
C7A C6A C5A 118.1(6)
C7A C6A C9A 122.6(6)
C5A C6A C9A 119.2(6)
C8A C7A C6A 122.6(7)
C8A C7A H7A 118.6
C6A C7A H7A 118.8
C7A C8A C3A 121.2(7)
C7A C8A H8A 119.5
C3A C8A H8A 119.3
C10A C9A C14A 114.8(7)
C10A C9A C6A 123.3(6)
C14A C9A C6A 121.9(6)
C9A C10A C11A 124.0(7)
C9A C10A H10A 119.3
C11A C10A H10A 116.6
C12A C11A C10A 118.3(7)
C12A C11A H11A 119.5
C10A C11A H11A 122.1
C13A C12A C11A 117.8(7)
C13A C12A H12A 122.6
C11A C12A H12A 119.6
C12A C13A C14A 124.9(10)
C12A C13A H13A 116.5
C14A C13A H13A 118.6
C13A C14A C9A 120.0(9)
C13A C14A H14A 120.1
C9A C14A H14A 119.9
C2B C1B I1B 124.4(9)
C2B C1B H1B 117.8
I1B C1B H1B 117.8
C1B C2B C3B 128.6(9)
C1B C2B H2B 115.5
C3B C2B H2B 115.9
C4B C3B C8B 115.8(7)
C4B C3B C2B 121.4(8)
C8B C3B C2B 122.8(7)
C3B C4B C5B 124.7(7)
C3B C4B H4B 117.8
C5B C4B H4B 117.5
C4B C5B C6B 121.0(7)
C4B C5B H5B 119.7
C6B C5B H5B 119.2
C5B C6B C7B 117.3(6)
C5B C6B C9B 120.5(7)
C7B C6B C9B 122.1(6)
C8B C7B C6B 120.5(7)
C8B C7B H7B 119.8
C6B C7B H7B 119.7
C7B C8B C3B 120.5(7)
C7B C8B H8B 119.8
C3B C8B H8B 119.7
C10B C9B C14B 117.2(7)
C10B C9B C6B 122.2(7)
C14B C9B C6B 120.7(7)
C9B C10B C11B 124.1(7)
C9B C10B H10B 118.4
C11B C10B H10B 117.4
C10B C11B C12B 116.7(8)
C10B C11B H11B 121.7
C12B C11B H11B 121.6
C13B C12B C11B 120.4(9)
C13B C12B H12B 120.7
C11B C12B H12B 118.9
C12B C13B C14B 122.5(11)
C12B C13B H13B 118.2
C14B C13B H13B 119.3
C9B C14B C13B 119.1(9)
C9B C14B H14B 120.6
C13B C14B H14B 120.3

loop_
_geom_bond_atom_site_label_1
_geom_bond_atom_site_label_2
_geom_bond_distance
I1A C1A 2.147(16)
I1A C1AA 2.18(2)
C1A C2A 1.19(2)
C1A H1A 0.9270
C2A C3A 1.465(17)
C2A H2A 0.9271
C1AA C2AA 1.39(3)
C1AA H1AA 0.9280
C2AA C3A 1.52(3)
C2AA H2AA 0.9280
C3A C4A 1.379(10)
C3A C8A 1.400(10)
C4A C5A 1.418(8)
C4A H4A 0.9271
C5A C6A 1.422(9)
C5A H5A 0.9283
C6A C7A 1.398(8)
C6A C9A 1.466(9)
C7A C8A 1.365(9)
C7A H7A 0.9274
C8A H8A 0.9284
C9A C10A 1.389(10)
C9A C14A 1.392(9)
C10A C11A 1.392(11)
C10A H10A 0.9304
C11A C12A 1.378(11)
C11A H11A 0.9291
C12A C13A 1.329(12)
C12A H12A 0.9284
C13A C14A 1.366(10)
C13A H13A 0.9302
C14A H14A 0.9291
I1B C1B 2.091(8)
C1B C2B 1.226(11)
C1B H1B 0.9284
C2B C3B 1.485(10)
C2B H2B 0.9284
C3B C4B 1.340(9)
C3B C8B 1.442(9)
C4B C5B 1.345(9)
C4B H4B 0.9274
C5B C6B 1.393(8)
C5B H5B 0.9287
C6B C7B 1.397(9)
C6B C9B 1.472(9)
C7B C8B 1.388(8)
C7B H7B 0.9271
C8B H8B 0.9289
C9B C10B 1.348(9)
C9B C14B 1.400(10)
C10B C11B 1.391(9)
C10B H10B 0.9292
C11B C12B 1.440(12)
C11B H11B 0.9306
C12B C13B 1.269(14)
C12B H12B 0.9283
C13B C14B 1.431(10)
C13B H13B 0.9290
C14B H14B 0.9307

loop_
_geom_torsion_atom_site_label_1
_geom_torsion_atom_site_label_2
_geom_torsion_atom_site_label_3
_geom_torsion_atom_site_label_4
_geom_torsion
C1AA I1A C1A C2A 2(2)
I1A C1A C2A C3A 178.3(12)
C1A I1A C1AA C2AA -2.4(16)
I1A C1AA C2AA C3A -179.5(13)
C1A C2A C3A C4A 179.1(19)
C1A C2A C3A C8A -2(3)
C1A C2A C3A C2AA -2(2)
C1AA C2AA C3A C4A 2(3)
C1AA C2AA C3A C8A 179.9(16)
C1AA C2AA C3A C2A 0(2)
C8A C3A C4A C5A 2.8(18)
C2A C3A C4A C5A -178.4(13)
C2AA C3A C4A C5A -179.5(18)
C3A C4A C5A C6A -2.1(18)
C4A C5A C6A C7A -0.8(13)
C4A C5A C6A C9A 176.8(8)
C5A C6A C7A C8A 2.8(10)
C9A C6A C7A C8A -174.7(6)
C6A C7A C8A C3A -2.1(11)
C4A C3A C8A C7A -0.7(13)
C2A C3A C8A C7A -179.2(14)
C2AA C3A C8A C7A -179.2(12)
C7A C6A C9A C10A -27.5(9)
C5A C6A C9A C10A 155.0(8)
C7A C6A C9A C14A 154.4(7)
C5A C6A C9A C14A -23.1(10)
C14A C9A C10A C11A -4.3(11)
C6A C9A C10A C11A 177.5(7)
C9A C10A C11A C12A 2.5(13)
C10A C11A C12A C13A 0.1(13)
C11A C12A C13A C14A -0.5(15)
C12A C13A C14A C9A -1.5(15)
C10A C9A C14A C13A 3.7(11)
C6A C9A C14A C13A -178.1(8)
I1B C1B C2B C3B -177.8(6)
C1B C2B C3B C4B 168.3(10)
C1B C2B C3B C8B -14.2(13)
C8B C3B C4B C5B 4.0(12)
C2B C3B C4B C5B -178.3(7)
C3B C4B C5B C6B -4.8(11)
C4B C5B C6B C7B 2.6(10)
C4B C5B C6B C9B -177.3(7)
C5B C6B C7B C8B -0.2(13)
C9B C6B C7B C8B 179.7(9)
C6B C7B C8B C3B -0.5(16)
C4B C3B C8B C7B -1.3(14)
C2B C3B C8B C7B -179.0(9)
C5B C6B C9B C10B 27.6(9)
C7B C6B C9B C10B -152.3(8)
C5B C6B C9B C14B -153.6(6)
C7B C6B C9B C14B 26.5(10)
C14B C9B C10B C11B 0.1(11)
C6B C9B C10B C11B 179.0(6)
C9B C10B C11B C12B 0.7(11)
C10B C11B C12B C13B -2.6(13)
C11B C12B C13B C14B 3.5(16)
C10B C9B C14B C13B 0.7(11)
C6B C9B C14B C13B -178.2(8)
C12B C13B C14B C9B -2.6(16)
